data_7705978
loop_
_publ_author_name
'Cheng, Ming-Chuan'
'Lee, Gene-Hsiang'
'Lin, Tien-Sung'
'Liu, Yu-Chiao'
'Chiang, Ming-Hsi'
'Peng, Shie-Ming'

_publ_section_title
;
 A new series of heteronuclear metal strings,
 MRhRh(dpa)<sub>4</sub>Cl<sub>2</sub> and
 MRhRhM(dpa)<sub>4</sub>X<sub>2</sub>, from the reactions of
 Rh<sub>2</sub>(dpa)<sub>4</sub> with metal ions of group 7 to group 12.
;
_journal_issue 2
_journal_name_full 'Dalton transactions (Cambridge, England : 2003)'
_journal_page_first 520
_journal_page_last 534
_journal_paper_doi 10.1039/d0dt03311a
_journal_volume 50
_journal_year 2021
_chemical_formula_sum 'C41.5 H33.5 Au Cl6.5 N12 Rh2'
_chemical_formula_weight 1333.51
_space_group_crystal_system monoclinic
_space_group_IT_number 14
_space_group_name_Hall '-P 2ybc'
_space_group_name_H-M_alt 'P 1 21/c 1'
_atom_sites_solution_hydrogens geom
_audit_creation_method SHELXL-2018/3
_audit_update_record
;
2020-09-21 deposited with the CCDC.	2020-12-03 downloaded from the CCDC.
;
_cell_angle_alpha 90
_cell_angle_beta 95.1383(9)
_cell_angle_gamma 90
_cell_formula_units_Z 4
_cell_length_a 8.9453(2)
_cell_length_b 34.2269(9)
_cell_length_c 15.0001(4)
_cell_measurement_reflns_used 26326
_cell_measurement_temperature 150(2)
_cell_measurement_theta_max 27.50
_cell_measurement_theta_min 1.19
_cell_volume 4574.1(2)
_computing_cell_refinement DENZO-SMN
_computing_data_collection 'NONIUS COLLECT'
_computing_data_reduction DENZO-SMN
_computing_molecular_graphics 'Bruker SHELXTL'
_computing_publication_material 'Bruker SHELXTL'
_computing_structure_refinement 'SHELXL-2018/3 (Sheldrick, 2018)'
_computing_structure_solution 'SHELXS-97 (Sheldrick, 2008)'
_diffrn_ambient_temperature 150(2)
_diffrn_measured_fraction_theta_full 0.997
_diffrn_measured_fraction_theta_max 0.993
_diffrn_measurement_device_type 'NONIUS KappaCCD'
_diffrn_measurement_method '\w scans'
_diffrn_radiation_type MoK\a
_diffrn_radiation_wavelength 0.71073
_diffrn_reflns_av_R_equivalents 0.0399
_diffrn_reflns_av_unetI/netI 0.0590
_diffrn_reflns_Laue_measured_fraction_full 0.997
_diffrn_reflns_Laue_measured_fraction_max 0.993
_diffrn_reflns_limit_h_max 11
_diffrn_reflns_limit_h_min -11
_diffrn_reflns_limit_k_max 44
_diffrn_reflns_limit_k_min -35
_diffrn_reflns_limit_l_max 19
_diffrn_reflns_limit_l_min -19
_diffrn_reflns_number 26318
_diffrn_reflns_point_group_measured_fraction_full 0.997
_diffrn_reflns_point_group_measured_fraction_max 0.993
_diffrn_reflns_theta_full 25.242
_diffrn_reflns_theta_max 27.479
_diffrn_reflns_theta_min 2.246
_exptl_absorpt_coefficient_mu 4.339
_exptl_absorpt_correction_T_max 0.8813
_exptl_absorpt_correction_T_min 0.4291
_exptl_absorpt_correction_type multi-scan
_exptl_absorpt_process_details 'SORTAV (Blessing, 1995)'
_exptl_crystal_colour dark-brown
_exptl_crystal_density_diffrn 1.936
_exptl_crystal_description plate
_exptl_crystal_F_000 2584
_exptl_crystal_size_max 0.330
_exptl_crystal_size_mid 0.230
_exptl_crystal_size_min 0.030
_refine_diff_density_max 2.400
_refine_diff_density_min -1.710
_refine_diff_density_rms 0.150
_refine_ls_extinction_method none
_refine_ls_goodness_of_fit_ref 1.019
_refine_ls_hydrogen_treatment constr
_refine_ls_matrix_type full
_refine_ls_number_parameters 577
_refine_ls_number_reflns 10427
_refine_ls_number_restraints 12
_refine_ls_restrained_S_all 1.029
_refine_ls_R_factor_all 0.0771
_refine_ls_R_factor_gt 0.0427
_refine_ls_shift/su_max 0.001
_refine_ls_shift/su_mean 0.000
_refine_ls_structure_factor_coef Fsqd
_refine_ls_weighting_details 'w=1/[\s^2^(Fo^2^)+(0.0324P)^2^+22.8208P] where P=(Fo^2^+2Fc^2^)/3'
_refine_ls_weighting_scheme calc
_refine_ls_wR_factor_gt 0.0856
_refine_ls_wR_factor_ref 0.0985
_reflns_Friedel_coverage 0.000
_reflns_number_gt 7515
_reflns_number_total 10427
_reflns_threshold_expression 'I > 2\s(I)'
_cod_data_source_file d0dt03311a2.cif
_cod_data_source_block ic17172
_cod_depositor_comments 'Adding full bibliography for 7705966--7705984.cif.'
_cod_original_sg_symbol_H-M 'P 21/c'
_cod_original_formula_sum 'C41.50 H33.50 Au Cl6.50 N12 Rh2'
_cod_database_code 7705978
_shelx_shelxl_version_number 2018/3
_shelx_space_group_comment
; 
The symmetry employed for this shelxl refinement is uniquely defined 
by the following loop, which should always be used as a source of 
symmetry information in preference to the above space-group names. 
They are only intended as comments. 
;
_shelx_estimated_absorpt_t_min 0.329
_shelx_estimated_absorpt_t_max 0.881

loop_
_space_group_symop_operation_xyz
'x, y, z'
'-x, y+1/2, -z+1/2'
'-x, -y, -z'
'x, -y-1/2, z-1/2'

loop_
_atom_site_label
_atom_site_type_symbol
_atom_site_fract_x
_atom_site_fract_y
_atom_site_fract_z
_atom_site_U_iso_or_equiv
_atom_site_adp_type
_atom_site_occupancy
_atom_site_site_symmetry_order
_atom_site_calc_flag
_atom_site_refinement_flags_posn
_atom_site_refinement_flags_adp
_atom_site_refinement_flags_occupancy
_atom_site_disorder_assembly
_atom_site_disorder_group
Au1 Au 0.90842(3) 0.14053(2) 0.36314(2) 0.03453(8) Uani 1 1 d . . . . .
Cl1 Cl 0.83709(19) 0.19008(6) 0.44917(12) 0.0458(4) Uani 1 1 d . . . . .
Cl2 Cl 0.9852(2) 0.09246(7) 0.27399(14) 0.0602(6) Uani 1 1 d . . . . .
Rh1 Rh 0.49772(4) 0.32196(2) 0.39533(3) 0.01693(10) Uani 1 1 d . . . . .
Rh2 Rh 0.43844(5) 0.38380(2) 0.32594(3) 0.01945(10) Uani 1 1 d . . . . .
N1 N 0.6977(5) 0.32410(14) 0.3404(3) 0.0209(10) Uani 1 1 d . . . . .
N2 N 0.6219(5) 0.37947(14) 0.2577(3) 0.0229(10) Uani 1 1 d . . . . .
N3 N 0.5592(7) 0.43523(17) 0.1762(4) 0.0451(15) Uani 1 1 d . . . . .
N4 N 0.2918(5) 0.32373(14) 0.4492(3) 0.0202(10) Uani 1 1 d . . . . .
N5 N 0.2525(5) 0.38554(14) 0.3914(3) 0.0228(10) Uani 1 1 d . . . . .
N6 N 0.2731(6) 0.43907(15) 0.3113(3) 0.0330(12) Uani 1 1 d . . . . .
N7 N 0.3291(5) 0.35486(14) 0.2206(3) 0.0205(10) Uani 1 1 d . . . . .
N8 N 0.3992(5) 0.29438(13) 0.2856(3) 0.0186(10) Uani 1 1 d . . . . .
N9 N 0.2262(5) 0.24249(15) 0.2651(3) 0.0262(11) Uani 1 1 d . . . . .
N10 N 0.5669(5) 0.40937(14) 0.4318(3) 0.0237(11) Uani 1 1 d . . . . .
N11 N 0.5917(5) 0.35027(14) 0.5029(3) 0.0202(10) Uani 1 1 d . . . . .
N12 N 0.5932(5) 0.28601(14) 0.5210(3) 0.0198(10) Uani 1 1 d . . . . .
C1 C 0.8026(6) 0.29620(18) 0.3631(3) 0.0251(13) Uani 1 1 d . . . . .
H1 H 0.782814 0.278053 0.408502 0.030 Uiso 1 1 calc R U . . .
C2 C 0.9347(6) 0.2927(2) 0.3245(4) 0.0320(15) Uani 1 1 d . . . . .
H2 H 1.003149 0.272185 0.341031 0.038 Uiso 1 1 calc R U . . .
C3 C 0.9657(7) 0.3201(2) 0.2603(4) 0.0376(16) Uani 1 1 d . . . . .
H3 H 1.056310 0.318618 0.231973 0.045 Uiso 1 1 calc R U . . .
C4 C 0.8652(7) 0.3492(2) 0.2385(4) 0.0334(15) Uani 1 1 d . . . . .
H4 H 0.888193 0.368464 0.196247 0.040 Uiso 1 1 calc R U . . .
C5 C 0.7278(6) 0.35119(18) 0.2773(3) 0.0236(13) Uani 1 1 d . . . . .
C6 C 0.6110(7) 0.39852(18) 0.1743(4) 0.0280(13) Uani 1 1 d . . . . .
C7 C 0.6367(8) 0.3797(2) 0.0948(4) 0.0352(15) Uani 1 1 d . . . . .
H7 H 0.675101 0.353815 0.095622 0.042 Uiso 1 1 calc R U . . .
C8 C 0.6058(10) 0.3992(2) 0.0150(5) 0.056(2) Uani 1 1 d . . . . .
H8 H 0.624589 0.387089 -0.039839 0.068 Uiso 1 1 calc R U . . .
C9 C 0.5478(13) 0.4362(3) 0.0153(5) 0.075(3) Uani 1 1 d . . . . .
H9 H 0.523005 0.449803 -0.039208 0.090 Uiso 1 1 calc R U . . .
C10 C 0.5260(11) 0.4532(2) 0.0971(5) 0.063(3) Uani 1 1 d . . . . .
H10 H 0.485696 0.478923 0.097208 0.076 Uiso 1 1 calc R U . . .
C11 C 0.2468(6) 0.29244(18) 0.4943(4) 0.0243(12) Uani 1 1 d . . . . .
H11 H 0.302905 0.268923 0.492793 0.029 Uiso 1 1 calc R U . . .
C12 C 0.1227(6) 0.2931(2) 0.5425(4) 0.0313(14) Uani 1 1 d . . . . .
H12 H 0.092202 0.270380 0.572381 0.038 Uiso 1 1 calc R U . . .
C13 C 0.0432(7) 0.3279(2) 0.5461(4) 0.0340(16) Uani 1 1 d . . . . .
H13 H -0.039114 0.329678 0.581775 0.041 Uiso 1 1 calc R U . . .
C14 C 0.0836(6) 0.35961(19) 0.4984(4) 0.0279(13) Uani 1 1 d . . . . .
H14 H 0.029246 0.383371 0.500791 0.034 Uiso 1 1 calc R U . . .
C15 C 0.2076(6) 0.35708(17) 0.4447(3) 0.0219(12) Uani 1 1 d . . . . .
C16 C 0.1775(7) 0.41844(18) 0.3579(4) 0.0277(13) Uani 1 1 d . . . . .
C17 C 0.0283(8) 0.4298(2) 0.3606(5) 0.0449(18) Uani 1 1 d . . . . .
H17 H -0.038727 0.414784 0.392414 0.054 Uiso 1 1 calc R U . . .
C18 C -0.0195(10) 0.4633(3) 0.3158(5) 0.060(2) Uani 1 1 d . . . . .
H18 H -0.120314 0.471860 0.316676 0.072 Uiso 1 1 calc R U . . .
C19 C 0.0810(11) 0.4844(2) 0.2694(5) 0.060(2) Uani 1 1 d . . . . .
H19 H 0.049758 0.507638 0.238530 0.072 Uiso 1 1 calc R U . . .
C20 C 0.2241(9) 0.4716(2) 0.2686(4) 0.0440(18) Uani 1 1 d . . . . .
H20 H 0.292118 0.486153 0.236594 0.053 Uiso 1 1 calc R U . . .
C21 C 0.2615(7) 0.3758(2) 0.1511(4) 0.0310(14) Uani 1 1 d . . . . .
H21 H 0.254530 0.403378 0.156961 0.037 Uiso 1 1 calc R U . . .
C22 C 0.2029(7) 0.3586(2) 0.0729(4) 0.0336(15) Uani 1 1 d . . . . .
H22 H 0.150767 0.373781 0.027084 0.040 Uiso 1 1 calc R U . . .
C23 C 0.2213(7) 0.31871(19) 0.0622(4) 0.0298(14) Uani 1 1 d . . . . .
H23 H 0.186612 0.306389 0.007506 0.036 Uiso 1 1 calc R U . . .
C24 C 0.2898(6) 0.29729(19) 0.1310(3) 0.0257(13) Uani 1 1 d . . . . .
H24 H 0.304695 0.270050 0.123453 0.031 Uiso 1 1 calc R U . . .
C25 C 0.3389(6) 0.31527(17) 0.2133(3) 0.0199(12) Uani 1 1 d . . . . .
C26 C 0.3647(6) 0.25475(16) 0.2950(3) 0.0196(11) Uani 1 1 d . . . . .
C27 C 0.4691(6) 0.23006(17) 0.3411(4) 0.0244(12) Uani 1 1 d . . . . .
H27 H 0.565361 0.239676 0.362336 0.029 Uiso 1 1 calc R U . . .
C28 C 0.4319(7) 0.19185(19) 0.3556(4) 0.0323(14) Uani 1 1 d . . . . .
H28 H 0.502129 0.174655 0.386413 0.039 Uiso 1 1 calc R U . . .
C29 C 0.2891(7) 0.17865(19) 0.3243(4) 0.0323(14) Uani 1 1 d . . . . .
H29 H 0.259436 0.152394 0.333275 0.039 Uiso 1 1 calc R U . . .
C30 C 0.1930(7) 0.20494(19) 0.2801(4) 0.0307(14) Uani 1 1 d . . . . .
H30 H 0.095990 0.195902 0.258602 0.037 Uiso 1 1 calc R U . . .
C31 C 0.5992(7) 0.44781(18) 0.4255(4) 0.0286(13) Uani 1 1 d . . . . .
H31 H 0.553020 0.462131 0.376182 0.034 Uiso 1 1 calc R U . . .
C32 C 0.6956(8) 0.4672(2) 0.4870(4) 0.0363(15) Uani 1 1 d . . . . .
H32 H 0.714240 0.494319 0.481078 0.044 Uiso 1 1 calc R U . . .
C33 C 0.7651(7) 0.44581(19) 0.5581(4) 0.0349(15) Uani 1 1 d . . . . .
H33 H 0.833642 0.458271 0.601096 0.042 Uiso 1 1 calc R U . . .
C34 C 0.7345(6) 0.40691(19) 0.5660(4) 0.0275(13) Uani 1 1 d . . . . .
H34 H 0.782531 0.392360 0.614298 0.033 Uiso 1 1 calc R U . . .
C35 C 0.6323(6) 0.38819(17) 0.5028(3) 0.0219(12) Uani 1 1 d . . . . .
C36 C 0.6298(6) 0.32032(18) 0.5629(3) 0.0221(12) Uani 1 1 d . . . . .
C37 C 0.6895(6) 0.32113(18) 0.6522(4) 0.0262(13) Uani 1 1 d . . . . .
H37 H 0.709734 0.345211 0.682412 0.031 Uiso 1 1 calc R U . . .
C38 C 0.7182(7) 0.2860(2) 0.6952(4) 0.0308(14) Uani 1 1 d . . . . .
H38 H 0.762092 0.285758 0.755304 0.037 Uiso 1 1 calc R U . . .
C39 C 0.6840(7) 0.25115(19) 0.6522(4) 0.0303(14) Uani 1 1 d . . . . .
H39 H 0.704195 0.226882 0.681571 0.036 Uiso 1 1 calc R U . . .
C40 C 0.6193(6) 0.25253(18) 0.5650(4) 0.0235(12) Uani 1 1 d . . . . .
H40 H 0.592388 0.228694 0.535383 0.028 Uiso 1 1 calc R U . . .
C41 C 0.3649(8) 0.0723(2) 0.2264(4) 0.0435(17) Uani 1 1 d . . . . .
H41 H 0.283107 0.086731 0.253643 0.052 Uiso 1 1 calc R U . . .
Cl3 Cl 0.3549(3) 0.02253(6) 0.25331(15) 0.0641(6) Uani 1 1 d . . . . .
Cl4 Cl 0.5392(3) 0.09058(7) 0.26961(13) 0.0664(6) Uani 1 1 d . . . . .
Cl5 Cl 0.3401(3) 0.07699(9) 0.10896(15) 0.0870(9) Uani 1 1 d . . . . .
C42 C 0.0090(16) 0.0244(3) 0.4941(9) 0.255(5) Uani 0.5 1 d . U P . .
H42 H -0.030299 0.031338 0.431635 0.305 Uiso 0.5 1 calc R U P A .
Cl6 Cl -0.0610(9) 0.0556(3) 0.5615(5) 0.137(3) Uani 0.5 1 d . . P A -1
Cl7 Cl 0.1868(8) 0.0284(3) 0.5006(5) 0.145(3) Uani 0.5 1 d . U P A -1
Cl8 Cl 0.0090(16) 0.0244(3) 0.4941(9) 0.255(5) Uani 0.5 1 d . . P A -1

loop_
_atom_site_aniso_label
_atom_site_aniso_U_11
_atom_site_aniso_U_22
_atom_site_aniso_U_33
_atom_site_aniso_U_23
_atom_site_aniso_U_13
_atom_site_aniso_U_12
Au1 0.02721(13) 0.03761(17) 0.03733(14) 0.00459(12) -0.00504(10) 0.00109(11)
Cl1 0.0396(9) 0.0498(12) 0.0481(9) 0.0012(8) 0.0036(7) 0.0126(8)
Cl2 0.0542(12) 0.0577(14) 0.0659(12) -0.0238(10) -0.0101(9) 0.0052(10)
Rh1 0.0166(2) 0.0179(2) 0.01594(19) -0.00081(16) -0.00061(15) 0.00101(17)
Rh2 0.0224(2) 0.0177(2) 0.01787(19) 0.00070(17) -0.00018(16) 0.00036(18)
N1 0.018(2) 0.023(3) 0.021(2) -0.0048(19) 0.0008(18) 0.001(2)
N2 0.027(2) 0.019(3) 0.022(2) -0.0033(19) 0.0043(19) -0.003(2)
N3 0.074(4) 0.026(3) 0.037(3) 0.002(3) 0.012(3) 0.000(3)
N4 0.020(2) 0.024(3) 0.017(2) -0.0008(19) 0.0022(17) 0.001(2)
N5 0.022(2) 0.019(3) 0.028(2) 0.004(2) 0.0038(19) 0.007(2)
N6 0.040(3) 0.022(3) 0.035(3) 0.005(2) -0.009(2) 0.000(2)
N7 0.021(2) 0.019(3) 0.021(2) 0.0039(19) -0.0016(17) 0.000(2)
N8 0.019(2) 0.017(3) 0.019(2) -0.0036(18) -0.0014(17) 0.0023(19)
N9 0.022(2) 0.027(3) 0.028(2) -0.003(2) -0.0031(19) -0.003(2)
N10 0.024(2) 0.025(3) 0.022(2) -0.005(2) 0.0022(19) 0.000(2)
N11 0.021(2) 0.020(3) 0.019(2) -0.0022(18) -0.0006(17) -0.001(2)
N12 0.020(2) 0.022(3) 0.017(2) 0.0003(19) -0.0004(17) 0.002(2)
C1 0.021(3) 0.034(4) 0.020(3) -0.006(2) -0.003(2) 0.000(3)
C2 0.017(3) 0.044(4) 0.033(3) -0.010(3) -0.003(2) 0.006(3)
C3 0.020(3) 0.055(5) 0.038(3) -0.014(3) 0.006(3) -0.004(3)
C4 0.027(3) 0.043(4) 0.032(3) -0.006(3) 0.009(3) -0.012(3)
C5 0.021(3) 0.028(4) 0.022(3) -0.008(2) 0.001(2) -0.009(2)
C6 0.042(3) 0.017(3) 0.026(3) 0.001(2) 0.008(3) -0.012(3)
C7 0.049(4) 0.029(4) 0.029(3) -0.002(3) 0.008(3) -0.002(3)
C8 0.100(7) 0.043(5) 0.029(4) 0.005(3) 0.017(4) 0.004(5)
C9 0.155(10) 0.042(5) 0.028(4) 0.011(3) 0.018(5) 0.017(6)
C10 0.127(8) 0.022(4) 0.042(4) 0.013(3) 0.017(5) 0.007(5)
C11 0.021(3) 0.025(3) 0.026(3) 0.005(2) 0.000(2) 0.000(2)
C12 0.026(3) 0.038(4) 0.029(3) 0.009(3) 0.002(2) 0.001(3)
C13 0.023(3) 0.052(5) 0.028(3) 0.004(3) 0.007(2) 0.007(3)
C14 0.021(3) 0.035(4) 0.029(3) -0.002(3) 0.004(2) 0.010(3)
C15 0.019(3) 0.026(3) 0.020(2) -0.001(2) -0.004(2) 0.003(2)
C16 0.032(3) 0.026(4) 0.025(3) -0.004(3) -0.002(2) 0.005(3)
C17 0.041(4) 0.050(5) 0.043(4) 0.003(3) 0.000(3) 0.024(4)
C18 0.069(5) 0.063(6) 0.047(4) 0.007(4) 0.007(4) 0.044(5)
C19 0.100(7) 0.035(5) 0.043(4) 0.002(4) -0.014(4) 0.037(5)
C20 0.069(5) 0.020(4) 0.040(4) 0.003(3) -0.012(3) -0.002(4)
C21 0.036(3) 0.028(4) 0.027(3) 0.007(3) -0.003(3) -0.004(3)
C22 0.040(4) 0.037(4) 0.022(3) 0.009(3) -0.009(2) -0.006(3)
C23 0.032(3) 0.036(4) 0.020(3) -0.001(3) -0.003(2) -0.009(3)
C24 0.029(3) 0.027(4) 0.021(3) -0.004(2) 0.002(2) 0.000(3)
C25 0.017(3) 0.023(3) 0.020(2) 0.000(2) 0.002(2) -0.003(2)
C26 0.023(3) 0.016(3) 0.020(2) -0.004(2) 0.003(2) 0.000(2)
C27 0.022(3) 0.022(3) 0.028(3) -0.003(2) -0.003(2) 0.002(2)
C28 0.038(4) 0.025(4) 0.033(3) 0.001(3) -0.002(3) 0.004(3)
C29 0.039(4) 0.022(4) 0.037(3) -0.003(3) 0.006(3) -0.004(3)
C30 0.028(3) 0.031(4) 0.032(3) -0.005(3) 0.001(2) -0.008(3)
C31 0.041(4) 0.017(3) 0.028(3) -0.001(2) 0.001(3) -0.001(3)
C32 0.049(4) 0.022(4) 0.037(3) -0.005(3) 0.000(3) -0.008(3)
C33 0.040(4) 0.029(4) 0.035(3) -0.013(3) -0.003(3) -0.009(3)
C34 0.029(3) 0.030(4) 0.023(3) -0.003(2) -0.001(2) -0.002(3)
C35 0.022(3) 0.020(3) 0.024(3) -0.004(2) 0.003(2) 0.000(2)
C36 0.020(3) 0.028(4) 0.018(2) -0.002(2) 0.005(2) 0.004(2)
C37 0.031(3) 0.026(4) 0.021(3) -0.006(2) 0.003(2) -0.001(3)
C38 0.031(3) 0.040(4) 0.021(3) 0.005(3) -0.003(2) -0.002(3)
C39 0.033(3) 0.029(4) 0.027(3) 0.009(3) -0.003(2) -0.001(3)
C40 0.023(3) 0.019(3) 0.027(3) -0.001(2) 0.002(2) 0.004(2)
C41 0.051(4) 0.037(5) 0.043(4) 0.006(3) 0.007(3) 0.002(3)
Cl3 0.0705(14) 0.0438(13) 0.0748(14) 0.0035(10) -0.0106(11) -0.0188(11)
Cl4 0.0808(15) 0.0697(16) 0.0492(11) -0.0098(10) 0.0088(10) -0.0420(12)
Cl5 0.0663(14) 0.135(3) 0.0567(13) 0.0428(14) -0.0087(11) -0.0087(15)
C42 0.303(9) 0.213(8) 0.247(8) -0.005(7) 0.024(7) -0.051(8)
Cl6 0.140(6) 0.148(7) 0.127(6) 0.006(5) 0.023(5) 0.033(5)
Cl7 0.103(4) 0.209(7) 0.122(5) -0.029(5) 0.003(4) 0.082(5)
Cl8 0.303(9) 0.213(8) 0.247(8) -0.005(7) 0.024(7) -0.051(8)

loop_
_atom_type_symbol
_atom_type_description
_atom_type_scat_dispersion_real
_atom_type_scat_dispersion_imag
_atom_type_scat_source
C C 0.0033 0.0016 'International Tables Vol C Tables 4.2.6.8 and 6.1.1.4'
H H 0.0000 0.0000 'International Tables Vol C Tables 4.2.6.8 and 6.1.1.4'
N N 0.0061 0.0033 'International Tables Vol C Tables 4.2.6.8 and 6.1.1.4'
Cl Cl 0.1484 0.1585 'International Tables Vol C Tables 4.2.6.8 and 6.1.1.4'
Rh Rh -1.1178 0.9187 'International Tables Vol C Tables 4.2.6.8 and 6.1.1.4'
Au Au -2.0133 8.8022 'International Tables Vol C Tables 4.2.6.8 and 6.1.1.4'

loop_
_geom_angle_atom_site_label_1
_geom_angle_atom_site_label_2
_geom_angle_atom_site_label_3
_geom_angle
_geom_angle_site_symmetry_1
_geom_angle_site_symmetry_3
_geom_angle_publ_flag
Cl1 Au1 Cl2 177.81(8) . . ?
N11 Rh1 N8 178.62(18) . . ?
N11 Rh1 N1 89.31(17) . . ?
N8 Rh1 N1 91.28(17) . . ?
N11 Rh1 N4 89.72(17) . . ?
N8 Rh1 N4 89.61(17) . . ?
N1 Rh1 N4 176.14(19) . . ?
N11 Rh1 N12 60.65(17) . . ?
N8 Rh1 N12 120.54(17) . . ?
N1 Rh1 N12 94.25(16) . . ?
N4 Rh1 N12 88.53(16) . . ?
N11 Rh1 Rh2 89.04(13) . . ?
N8 Rh1 Rh2 89.74(13) . . ?
N1 Rh1 Rh2 87.76(13) . . ?
N4 Rh1 Rh2 88.49(13) . . ?
N12 Rh1 Rh2 149.55(11) . . ?
N5 Rh2 N2 177.18(19) . . ?
N5 Rh2 N7 91.87(18) . . ?
N2 Rh2 N7 85.79(18) . . ?
N5 Rh2 N10 92.27(18) . . ?
N2 Rh2 N10 89.95(18) . . ?
N7 Rh2 N10 174.31(18) . . ?
N5 Rh2 Rh1 88.54(13) . . ?
N2 Rh2 Rh1 89.83(14) . . ?
N7 Rh2 Rh1 88.83(13) . . ?
N10 Rh2 Rh1 87.38(14) . . ?
N5 Rh2 N6 59.34(18) . . ?
N2 Rh2 N6 122.34(19) . . ?
N7 Rh2 N6 93.63(17) . . ?
N10 Rh2 N6 91.84(18) . . ?
Rh1 Rh2 N6 147.83(13) . . ?
C1 N1 C5 118.3(5) . . ?
C1 N1 Rh1 119.0(4) . . ?
C5 N1 Rh1 122.6(4) . . ?
C5 N2 C6 120.7(5) . . ?
C5 N2 Rh2 121.5(4) . . ?
C6 N2 Rh2 115.0(4) . . ?
C6 N3 C10 117.3(6) . . ?
C11 N4 C15 120.0(5) . . ?
C11 N4 Rh1 119.2(4) . . ?
C15 N4 Rh1 120.6(4) . . ?
C15 N5 C16 130.2(5) . . ?
C15 N5 Rh2 125.1(4) . . ?
C16 N5 Rh2 104.1(4) . . ?
C20 N6 C16 119.1(6) . . ?
C20 N6 Rh2 150.7(5) . . ?
C16 N6 Rh2 87.4(4) . . ?
C21 N7 C25 119.3(5) . . ?
C21 N7 Rh2 119.1(4) . . ?
C25 N7 Rh2 121.0(3) . . ?
C25 N8 C26 120.7(4) . . ?
C25 N8 Rh1 120.8(4) . . ?
C26 N8 Rh1 116.9(3) . . ?
C30 N9 C26 116.9(5) . . ?
C31 N10 C35 119.2(5) . . ?
C31 N10 Rh2 117.7(4) . . ?
C35 N10 Rh2 122.7(4) . . ?
C35 N11 C36 131.5(5) . . ?
C35 N11 Rh1 124.0(4) . . ?
C36 N11 Rh1 103.1(3) . . ?
C40 N12 C36 119.4(5) . . ?
C40 N12 Rh1 152.1(4) . . ?
C36 N12 Rh1 88.5(3) . . ?
N1 C1 C2 124.0(6) . . ?
C1 C2 C3 117.9(6) . . ?
C4 C3 C2 119.5(6) . . ?
C3 C4 C5 121.2(6) . . ?
N2 C5 N1 116.9(5) . . ?
N2 C5 C4 124.0(6) . . ?
N1 C5 C4 119.1(5) . . ?
N3 C6 C7 122.4(6) . . ?
N3 C6 N2 114.3(5) . . ?
C7 C6 N2 122.9(6) . . ?
C8 C7 C6 119.0(7) . . ?
C9 C8 C7 119.5(7) . . ?
C8 C9 C10 118.4(7) . . ?
N3 C10 C9 123.3(7) . . ?
N4 C11 C12 122.8(6) . . ?
C11 C12 C13 118.2(6) . . ?
C14 C13 C12 119.9(5) . . ?
C13 C14 C15 120.1(6) . . ?
N5 C15 N4 116.2(5) . . ?
N5 C15 C14 125.4(5) . . ?
N4 C15 C14 118.4(5) . . ?
N6 C16 N5 107.7(5) . . ?
N6 C16 C17 121.4(6) . . ?
N5 C16 C17 130.7(6) . . ?
C18 C17 C16 118.3(7) . . ?
C17 C18 C19 119.4(7) . . ?
C20 C19 C18 119.4(7) . . ?
N6 C20 C19 122.3(7) . . ?
N7 C21 C22 122.5(6) . . ?
C21 C22 C23 118.7(6) . . ?
C24 C23 C22 119.4(5) . . ?
C23 C24 C25 120.6(6) . . ?
N7 C25 N8 118.6(5) . . ?
N7 C25 C24 119.1(5) . . ?
N8 C25 C24 122.3(5) . . ?
N9 C26 C27 122.1(5) . . ?
N9 C26 N8 118.2(5) . . ?
C27 C26 N8 119.5(5) . . ?
C28 C27 C26 119.7(5) . . ?
C27 C28 C29 118.9(6) . . ?
C30 C29 C28 117.7(6) . . ?
N9 C30 C29 124.7(6) . . ?
N10 C31 C32 123.1(6) . . ?
C31 C32 C33 118.1(6) . . ?
C34 C33 C32 119.9(6) . . ?
C33 C34 C35 120.5(6) . . ?
N11 C35 N10 114.4(5) . . ?
N11 C35 C34 126.5(5) . . ?
N10 C35 C34 119.1(5) . . ?
N12 C36 N11 107.7(4) . . ?
N12 C36 C37 121.1(5) . . ?
N11 C36 C37 131.2(6) . . ?
C38 C37 C36 118.1(6) . . ?
C39 C38 C37 120.8(5) . . ?
C38 C39 C40 118.1(6) . . ?
N12 C40 C39 122.5(6) . . ?
Cl4 C41 Cl3 108.9(4) . . ?
Cl4 C41 Cl5 111.4(4) . . ?
Cl3 C41 Cl5 108.3(4) . . ?
Cl7 C42 Cl6 110.1(8) . . ?
Cl7 C42 C42 100.5(13) . 3_556 ?
Cl6 C42 C42 122.5(12) . 3_556 ?

loop_
_geom_bond_atom_site_label_1
_geom_bond_atom_site_label_2
_geom_bond_distance
_geom_bond_site_symmetry_2
_geom_bond_publ_flag
Au1 Cl1 2.2573(18) . ?
Au1 Cl2 2.265(2) . ?
Rh1 N11 2.002(4) . ?
Rh1 N8 2.029(4) . ?
Rh1 N1 2.037(4) . ?
Rh1 N4 2.077(4) . ?
Rh1 N12 2.347(4) . ?
Rh1 Rh2 2.3969(6) . ?
Rh2 N5 2.006(4) . ?
Rh2 N2 2.016(4) . ?
Rh2 N7 2.039(4) . ?
Rh2 N10 2.069(4) . ?
Rh2 N6 2.399(5) . ?
N1 C1 1.360(7) . ?
N1 C5 1.369(7) . ?
N2 C5 1.368(8) . ?
N2 C6 1.407(7) . ?
N3 C6 1.341(8) . ?
N3 C10 1.347(9) . ?
N4 C11 1.348(7) . ?
N4 C15 1.366(7) . ?
N5 C15 1.344(7) . ?
N5 C16 1.382(7) . ?
N6 C20 1.337(8) . ?
N6 C16 1.351(8) . ?
N7 C21 1.362(7) . ?
N7 C25 1.363(7) . ?
N8 C25 1.369(7) . ?
N8 C26 1.401(7) . ?
N9 C30 1.343(8) . ?
N9 C26 1.346(7) . ?
N10 C31 1.352(7) . ?
N10 C35 1.375(7) . ?
N11 C35 1.348(7) . ?
N11 C36 1.386(7) . ?
N12 C40 1.332(7) . ?
N12 C36 1.358(7) . ?
C1 C2 1.367(8) . ?
C2 C3 1.391(9) . ?
C3 C4 1.360(9) . ?
C4 C5 1.408(8) . ?
C6 C7 1.392(8) . ?
C7 C8 1.377(9) . ?
C8 C9 1.366(11) . ?
C9 C10 1.389(10) . ?
C11 C12 1.378(8) . ?
C12 C13 1.392(9) . ?
C13 C14 1.366(9) . ?
C14 C15 1.430(8) . ?
C16 C17 1.394(9) . ?
C17 C18 1.377(10) . ?
C18 C19 1.388(12) . ?
C19 C20 1.354(11) . ?
C21 C22 1.373(8) . ?
C22 C23 1.387(9) . ?
C23 C24 1.365(8) . ?
C24 C25 1.414(7) . ?
C26 C27 1.396(8) . ?
C27 C28 1.372(8) . ?
C28 C29 1.396(9) . ?
C29 C30 1.374(9) . ?
C31 C32 1.375(8) . ?
C32 C33 1.393(9) . ?
C33 C34 1.366(9) . ?
C34 C35 1.410(8) . ?
C36 C37 1.397(7) . ?
C37 C38 1.379(8) . ?
C38 C39 1.376(9) . ?
C39 C40 1.382(8) . ?
C41 Cl4 1.750(8) . ?
C41 Cl3 1.754(7) . ?
C41 Cl5 1.763(7) . ?
C42 Cl7 1.590(14) . ?
C42 Cl6 1.632(14) . ?
C42 C42 1.69(2) 3_556 ?
